data_7213925
loop_
_publ_author_name
'Hursthouse, Michael B.'
'Montis, Riccardo'
'Niitsoo, Liisa'
'Sarson, Jonathan'
'Threlfall, Terence L.'
'Asiri, Abdullah Mohamed'
'Khan, Salman Ahmad'
'Obaid, Abdullah Yousef'
'Al-Harbi, Laila Mohammad'

_publ_section_title
;
 Anhydrates and/or hydrates in nitrate, sulphate and phosphate salts of
 4-aminopyridine, (4-AP) and 3,4-diaminopyridine (3,4-DAP): the role of
 the water molecules in the hydrates
;
_journal_issue 11
_journal_name_full CrystEngComm
_journal_page_first 2205
_journal_paper_doi 10.1039/c3ce42471e
_journal_volume 16
_journal_year 2014
_chemical_formula_sum 'C5 H11 N5 O7'
_chemical_formula_weight 253.19
_chemical_name_systematic
;
 ?
;
_space_group_IT_number 61
_symmetry_cell_setting orthorhombic
_symmetry_space_group_name_Hall '-P 2ac 2ab'
_symmetry_space_group_name_H-M 'P b c a'
_atom_sites_solution_hydrogens geom
_atom_sites_solution_primary direct
_atom_sites_solution_secondary difmap
_audit_creation_method SHELXL-97
_cell_angle_alpha 90.00
_cell_angle_beta 90.00
_cell_angle_gamma 90.00
_cell_formula_units_Z 8
_cell_length_a 17.0057(11)
_cell_length_b 12.7153(4)
_cell_length_c 9.1321(3)
_cell_measurement_reflns_used 19573
_cell_measurement_temperature 120(2)
_cell_measurement_theta_max 27.5
_cell_measurement_theta_min 3.0
_cell_volume 1974.66(16)
_computing_cell_refinement
;
CrystalClear-SM Expert 2.0 r13 (Rigaku, 2011)
;
_computing_data_collection
;
CrystalClear-SM Expert 2.0 r11 (Rigaku, 2011)
;
_computing_data_reduction
;
CrystalClear-SM Expert 2.0 r13 (Rigaku, 2011)
;
_computing_molecular_graphics
;
MERCURY  (Bruno, Cole, Edgington, Kessler, Macrae, McCabe, Pearson and 
Taylor, 2002)
;
_computing_publication_material 'WINGX (Farrugia, 1998)'
_computing_structure_refinement 'SHELXL-97 (Sheldrick, 1997)'
_computing_structure_solution 'SUPERFLIP (Palatinus & Chapuis, 2007)'
_diffrn_ambient_temperature 120(2)
_diffrn_detector_area_resol_mean 28.5714
_diffrn_measured_fraction_theta_full 0.997
_diffrn_measured_fraction_theta_max 0.997
_diffrn_measurement_device_type
;
Rigaku Saturn724+ (2x2 bin mode)
;
_diffrn_measurement_method 'profile data from \w-scans'
_diffrn_radiation_monochromator Confocal
_diffrn_radiation_source 'Rotating Anode'
_diffrn_radiation_type MoK\a
_diffrn_radiation_wavelength 0.71073
_diffrn_reflns_av_R_equivalents 0.0320
_diffrn_reflns_av_sigmaI/netI 0.0174
_diffrn_reflns_limit_h_max 22
_diffrn_reflns_limit_h_min -22
_diffrn_reflns_limit_k_max 16
_diffrn_reflns_limit_k_min -16
_diffrn_reflns_limit_l_max 11
_diffrn_reflns_limit_l_min -9
_diffrn_reflns_number 21219
_diffrn_reflns_theta_full 27.48
_diffrn_reflns_theta_max 27.48
_diffrn_reflns_theta_min 3.00
_exptl_absorpt_coefficient_mu 0.158
_exptl_absorpt_correction_T_max 1.000
_exptl_absorpt_correction_T_min 0.898
_exptl_absorpt_correction_type multi-scan
_exptl_absorpt_process_details
;
CrystalClear-SM Expert 2.0 r13 (Rigaku, 2011)
;
_exptl_crystal_colour colourless
_exptl_crystal_density_diffrn 1.703
_exptl_crystal_density_method 'not measured'
_exptl_crystal_description block
_exptl_crystal_F_000 1056
_exptl_crystal_size_max 0.36
_exptl_crystal_size_mid 0.20
_exptl_crystal_size_min 0.10
_refine_diff_density_max 0.367
_refine_diff_density_min -0.261
_refine_diff_density_rms 0.044
_refine_ls_extinction_method none
_refine_ls_goodness_of_fit_ref 1.081
_refine_ls_hydrogen_treatment mixed
_refine_ls_matrix_type full
_refine_ls_number_parameters 161
_refine_ls_number_reflns 2254
_refine_ls_number_restraints 2
_refine_ls_restrained_S_all 1.081
_refine_ls_R_factor_all 0.0301
_refine_ls_R_factor_gt 0.0283
_refine_ls_shift/su_max 0.001
_refine_ls_shift/su_mean 0.000
_refine_ls_structure_factor_coef Fsqd
_refine_ls_weighting_details 'calc w=1/[\s^2^(Fo^2^)+(0.0338P)^2^+1.0497P] where P=(Fo^2^+2Fc^2^)/3'
_refine_ls_weighting_scheme calc
_refine_ls_wR_factor_gt 0.0747
_refine_ls_wR_factor_ref 0.0757
_reflns_number_gt 2106
_reflns_number_total 2254
_reflns_threshold_expression >2\s(I)
_cod_data_source_file c3ce42471e.txt
_cod_data_source_block 2012ln0045
_cod_original_sg_symbol_H-M Pbca
_cod_database_code 7213925

loop_
_symmetry_equiv_pos_as_xyz
'x, y, z'
'-x+1/2, -y, z+1/2'
'x+1/2, -y+1/2, -z'
'-x, y+1/2, -z+1/2'
'-x, -y, -z'
'x-1/2, y, -z-1/2'
'-x-1/2, y-1/2, z'
'x, -y-1/2, z-1/2'

loop_
_atom_site_label
_atom_site_type_symbol
_atom_site_fract_x
_atom_site_fract_y
_atom_site_fract_z
_atom_site_U_iso_or_equiv
_atom_site_adp_type
_atom_site_occupancy
_atom_site_symmetry_multiplicity
_atom_site_calc_flag
_atom_site_refinement_flags
C2 C 0.92686(6) 0.11457(8) 0.23460(12) 0.0124(2) Uani 1 1 d .
H2 H 0.8872 0.1098 0.3076 0.015 Uiso 1 1 calc R
C3 C 0.90608(6) 0.12932(8) 0.09118(11) 0.0105(2) Uani 1 1 d .
C4 C 0.96415(6) 0.13430(8) -0.02001(12) 0.0112(2) Uani 1 1 d .
C5 C 1.04370(6) 0.12763(8) 0.02726(12) 0.0122(2) Uani 1 1 d .
H5 H 1.0851 0.1329 -0.0421 0.015 Uiso 1 1 calc R
C6 C 1.06064(6) 0.11375(8) 0.17173(12) 0.0132(2) Uani 1 1 d .
H6 H 1.1140 0.1089 0.2018 0.016 Uiso 1 1 calc R
N1 N 1.00312(5) 0.10680(7) 0.27287(10) 0.01260(19) Uani 1 1 d .
H1 H 1.0156 0.0970 0.3654 0.015 Uiso 1 1 calc R
N3 N 0.82275(5) 0.13763(7) 0.05497(10) 0.01090(19) Uani 1 1 d .
H3A H 0.8038 0.0730 0.0310 0.016 Uiso 1 1 calc R
H3B H 0.8165 0.1820 -0.0223 0.016 Uiso 1 1 calc R
H3C H 0.7960 0.1631 0.1336 0.016 Uiso 1 1 calc R
N4 N 0.94627(5) 0.14394(8) -0.16127(10) 0.0144(2) Uani 1 1 d .
H4A H 0.8968 0.1475 -0.1888 0.017 Uiso 1 1 calc R
H4B H 0.9840 0.1468 -0.2272 0.017 Uiso 1 1 calc R
N10 N 0.79046(5) 0.42426(7) 0.10815(10) 0.01283(19) Uani 1 1 d .
N20 N 0.10735(5) 0.36336(7) 0.08520(10) 0.01196(19) Uani 1 1 d .
O1 O 0.78434(5) 0.46949(7) 0.22778(9) 0.01822(18) Uani 1 1 d .
O2 O 0.84787(5) 0.36635(7) 0.07950(9) 0.01858(19) Uani 1 1 d .
O1W O 0.26585(4) 0.22533(6) 0.18634(9) 0.01384(17) Uani 1 1 d D
O3 O 0.73728(5) 0.43664(6) 0.01086(9) 0.01624(18) Uani 1 1 d .
O4 O 0.12901(5) 0.33697(7) 0.21131(8) 0.01666(18) Uani 1 1 d .
O5 O 0.15141(5) 0.35334(7) -0.02223(9) 0.01808(19) Uani 1 1 d .
O6 O 0.03856(5) 0.39964(7) 0.06932(9) 0.01778(18) Uani 1 1 d .
H1W H 0.2574(10) 0.1767(10) 0.1272(15) 0.027 Uiso 1 1 d D
H2W H 0.2233(7) 0.2586(12) 0.1947(18) 0.027 Uiso 1 1 d D

loop_
_atom_site_aniso_label
_atom_site_aniso_U_11
_atom_site_aniso_U_22
_atom_site_aniso_U_33
_atom_site_aniso_U_23
_atom_site_aniso_U_13
_atom_site_aniso_U_12
C2 0.0127(5) 0.0106(5) 0.0139(5) -0.0006(4) 0.0005(4) 0.0006(4)
C3 0.0093(4) 0.0088(5) 0.0135(5) -0.0007(4) 0.0001(4) 0.0000(3)
C4 0.0134(5) 0.0079(5) 0.0121(5) -0.0006(4) 0.0007(4) -0.0005(4)
C5 0.0119(5) 0.0113(5) 0.0133(5) -0.0003(4) 0.0013(4) -0.0005(4)
C6 0.0119(5) 0.0113(5) 0.0164(5) -0.0004(4) -0.0005(4) 0.0002(4)
N1 0.0146(4) 0.0131(5) 0.0100(4) 0.0006(3) -0.0023(3) 0.0009(3)
N3 0.0100(4) 0.0117(4) 0.0111(4) 0.0004(3) -0.0005(3) -0.0003(3)
N4 0.0134(4) 0.0185(5) 0.0112(4) 0.0009(4) 0.0010(3) 0.0002(3)
N10 0.0156(4) 0.0113(4) 0.0116(4) 0.0019(3) -0.0012(3) -0.0021(3)
N20 0.0123(4) 0.0122(4) 0.0113(4) -0.0014(3) 0.0004(3) -0.0008(3)
O1 0.0244(4) 0.0196(4) 0.0107(4) -0.0031(3) 0.0001(3) -0.0041(3)
O2 0.0167(4) 0.0180(4) 0.0210(4) -0.0016(3) -0.0040(3) 0.0049(3)
O1W 0.0128(4) 0.0148(4) 0.0139(4) -0.0024(3) -0.0014(3) 0.0021(3)
O3 0.0173(4) 0.0169(4) 0.0145(4) -0.0018(3) -0.0061(3) 0.0035(3)
O4 0.0170(4) 0.0235(4) 0.0095(4) 0.0006(3) -0.0016(3) 0.0031(3)
O5 0.0147(4) 0.0274(5) 0.0121(4) 0.0015(3) 0.0045(3) 0.0011(3)
O6 0.0129(4) 0.0251(4) 0.0153(4) -0.0013(3) -0.0011(3) 0.0074(3)

loop_
_atom_type_symbol
_atom_type_description
_atom_type_scat_dispersion_real
_atom_type_scat_dispersion_imag
_atom_type_scat_source
C C 0.0033 0.0016 'International Tables Vol C Tables 4.2.6.8 and 6.1.1.4'
H H 0.0000 0.0000 'International Tables Vol C Tables 4.2.6.8 and 6.1.1.4'
N N 0.0061 0.0033 'International Tables Vol C Tables 4.2.6.8 and 6.1.1.4'
O O 0.0106 0.0060 'International Tables Vol C Tables 4.2.6.8 and 6.1.1.4'

loop_
_geom_angle_atom_site_label_1
_geom_angle_atom_site_label_2
_geom_angle_atom_site_label_3
_geom_angle
N1 C2 C3 120.45(10)
N1 C2 H2 119.8
C3 C2 H2 119.8
C2 C3 C4 120.75(9)
C2 C3 N3 118.51(9)
C4 C3 N3 120.73(9)
N4 C4 C3 122.62(10)
N4 C4 C5 121.12(10)
C3 C4 C5 116.26(10)
C6 C5 C4 120.18(10)
C6 C5 H5 119.9
C4 C5 H5 119.9
N1 C6 C5 121.25(10)
N1 C6 H6 119.4
C5 C6 H6 119.4
C2 N1 C6 121.06(9)
C2 N1 H1 119.5
C6 N1 H1 119.5
C3 N3 H3A 109.5
C3 N3 H3B 109.5
H3A N3 H3B 109.5
C3 N3 H3C 109.5
H3A N3 H3C 109.5
H3B N3 H3C 109.5
C4 N4 H4A 120.0
C4 N4 H4B 120.0
H4A N4 H4B 120.0
O1 N10 O2 121.56(9)
O1 N10 O3 119.78(9)
O2 N10 O3 118.67(9)
O5 N20 O4 121.39(9)
O5 N20 O6 120.32(9)
O4 N20 O6 118.28(9)
H1W O1W H2W 106.4(16)

loop_
_geom_bond_atom_site_label_1
_geom_bond_atom_site_label_2
_geom_bond_distance
C2 N1 1.3467(14)
C2 C3 1.3695(15)
C2 H2 0.9500
C3 C4 1.4178(14)
C3 N3 1.4590(13)
C4 N4 1.3310(14)
C4 C5 1.4226(14)
C5 C6 1.3618(16)
C5 H5 0.9500
C6 N1 1.3482(14)
C6 H6 0.9500
N1 H1 0.8800
N3 H3A 0.9100
N3 H3B 0.9100
N3 H3C 0.9100
N4 H4A 0.8800
N4 H4B 0.8800
N10 O1 1.2389(12)
N10 O2 1.2507(12)
N10 O3 1.2775(12)
N20 O5 1.2410(12)
N20 O4 1.2549(12)
N20 O6 1.2659(12)
O1W H1W 0.833(9)
O1W H2W 0.842(9)

loop_
_geom_torsion_atom_site_label_1
_geom_torsion_atom_site_label_2
_geom_torsion_atom_site_label_3
_geom_torsion_atom_site_label_4
_geom_torsion
N1 C2 C3 C4 1.44(16)
N1 C2 C3 N3 -179.80(9)
C2 C3 C4 N4 177.00(10)
N3 C3 C4 N4 -1.74(16)
C2 C3 C4 C5 -2.55(15)
N3 C3 C4 C5 178.71(9)
N4 C4 C5 C6 -177.48(10)
C3 C4 C5 C6 2.07(15)
C4 C5 C6 N1 -0.48(16)
C3 C2 N1 C6 0.29(16)
C5 C6 N1 C2 -0.77(16)
